data_2108735
loop_
_publ_author_name
'Redhammer, G\"unther J.'
'Tippelt, Gerold'
'Stahl, Quirin'
'Benisek, Artur'
'Rettenwander, Daniel'

_publ_section_title
;
 Study on the structural phase transitions in NaSICON-type compounds using
 Ag~3~Sc~2~(PO~4~)~3~ as a model system
;
_journal_coeditor_code RM5035SUP1
_journal_issue 1
_journal_name_full 'Acta Crystallographica Section B'
_journal_page_first 10
_journal_page_last 22
_journal_paper_doi 10.1107/S2052520620014870
_journal_volume 77
_journal_year 2021
_chemical_formula_moiety 'O12  P3  Sc2  Ag3.06'
_chemical_formula_sum 'Ag3.06 O12 P3 Sc2'
_chemical_formula_weight 704.90
_space_group_IT_number 15
_space_group_name_Hall '-C 2yc'
_space_group_name_H-M_alt 'C 1 2/c 1'
_symmetry_cell_setting monoclinic
_symmetry_Int_Tables_number 15
_symmetry_space_group_name_Hall '-C 2yc'
_symmetry_space_group_name_H-M 'C 1 2/c 1'
_audit_conform_dict_location ftp://ftp.iucr.org/pub/cif_core.dic
_audit_conform_dict_name cif_core.dic
_audit_conform_dict_version 2.4.5
_audit_creation_date 2020-01-29T12:40:44-00:00
_audit_creation_method 'WinGX routine CIF_UPDATE'
_cell_angle_alpha 90
_cell_angle_beta 124.1439(15)
_cell_angle_gamma 90
_cell_formula_units_Z 4
_cell_length_a 15.467(3)
_cell_length_b 8.9627(14)
_cell_length_c 9.1186(15)
_cell_measurement_reflns_used 5927
_cell_measurement_temperature 100(1)
_cell_measurement_theta_max 30.096
_cell_measurement_theta_min 2.774
_cell_measurement_wavelength 0.71073
_cell_volume 1046.2(3)
_computing_cell_refinement 'Bruker APEX2 (Bruker, 2012)'
_computing_data_collection 'Bruker APEX2 (Bruker, 2012)'
_computing_data_reduction 'Bruker APEX2 (Bruker, 2012)'
_computing_molecular_graphics 'Ortep for Windows (Farrugia, 2012)'
_computing_publication_material 'WinGX publication routines (Farrugia, 2012)'
_computing_structure_refinement 'SHELXL (Sheldrick, 2015)'
_computing_structure_solution 'SHELXL-2014/7 (Sheldrick, 2014)'
_diffrn_ambient_temperature 100(1)
_diffrn_detector_type CCD
_diffrn_measured_fraction_theta_full 0.977
_diffrn_measured_fraction_theta_max 0.915
_diffrn_measurement_device '3-circle diffractometer'
_diffrn_measurement_device_type 'SMART APEX'
_diffrn_measurement_method 'rotation, \w-scans at 4 different \f positions'
_diffrn_radiation_monochromator graphite
_diffrn_radiation_probe x-ray
_diffrn_radiation_type MoK\a
_diffrn_radiation_wavelength 0.71073
_diffrn_reflns_av_R_equivalents 0.0319
_diffrn_reflns_av_unetI/netI 0.0292
_diffrn_reflns_Laue_measured_fraction_full 0.977
_diffrn_reflns_Laue_measured_fraction_max 0.915
_diffrn_reflns_limit_h_max 20
_diffrn_reflns_limit_h_min -19
_diffrn_reflns_limit_k_max 12
_diffrn_reflns_limit_k_min -12
_diffrn_reflns_limit_l_max 12
_diffrn_reflns_limit_l_min -12
_diffrn_reflns_number 5927
_diffrn_reflns_point_group_measured_fraction_full 0.977
_diffrn_reflns_point_group_measured_fraction_max 0.915
_diffrn_reflns_theta_full 25.242
_diffrn_reflns_theta_max 30.096
_diffrn_reflns_theta_min 2.774
_exptl_absorpt_coefficient_mu 7.381
_exptl_absorpt_correction_T_max 0.52
_exptl_absorpt_correction_T_min 0.38
_exptl_absorpt_correction_type multi-scan
_exptl_absorpt_process_details
;
        multiscan correction with APEX2 software (Bruker 2012)
;
_exptl_crystal_colour 'pale yellow'
_exptl_crystal_density_diffrn 4.475
_exptl_crystal_density_method 'not measured'
_exptl_crystal_description box-shaped
_exptl_crystal_F_000 1307
_exptl_crystal_size_max 0.14
_exptl_crystal_size_mid 0.14
_exptl_crystal_size_min 0.09
_refine_diff_density_max 1.157
_refine_diff_density_min -1.19
_refine_diff_density_rms 0.274
_refine_ls_extinction_coef 0.00248(18)
_refine_ls_extinction_expression Fc^*^=kFc[1+0.001xFc^2^\l^3^/sin(2\q)]^-1/4^
_refine_ls_extinction_method 'SHELXL-2014/7 (Sheldrick 2014'
_refine_ls_goodness_of_fit_ref 1.223
_refine_ls_hydrogen_treatment undef
_refine_ls_matrix_type full
_refine_ls_number_constraints 0
_refine_ls_number_parameters 140
_refine_ls_number_reflns 1407
_refine_ls_number_restraints 12
_refine_ls_restrained_S_all 1.219
_refine_ls_R_factor_all 0.0361
_refine_ls_R_factor_gt 0.0348
_refine_ls_shift/su_max 0
_refine_ls_shift/su_mean 0
_refine_ls_structure_factor_coef Fsqd
_refine_ls_weighting_details 'w=1/[\s^2^(Fo^2^)+43.1488P] where P=(Fo^2^+2Fc^2^)/3'
_refine_ls_weighting_scheme calc
_refine_ls_wR_factor_gt 0.0866
_refine_ls_wR_factor_ref 0.0871
_reflns_Friedel_coverage 0
_reflns_number_gt 1355
_reflns_number_total 1407
_reflns_threshold_expression 'I > 2\s(I)'
_cod_data_source_file rm5035sup1.cif
_cod_data_source_block 100K
_cod_depositor_comments 'Adding full bibliography for 2108735--2108738.cif.'
_cod_original_sg_symbol_H-M 'C 2/c'
_cod_database_code 2108735
_cod_database_fobs_code 2108735
_shelx_shelxl_version_number 2014/7

loop_
_symmetry_equiv_pos_as_xyz
'x, y, z'
'-x, y, -z+1/2'
'x+1/2, y+1/2, z'
'-x+1/2, y+1/2, -z+1/2'
'-x, -y, -z'
'x, -y, z-1/2'
'-x+1/2, -y+1/2, -z'
'x+1/2, -y+1/2, z-1/2'

loop_
_atom_site_label
_atom_site_type_symbol
_atom_site_fract_x
_atom_site_fract_y
_atom_site_fract_z
_atom_site_U_iso_or_equiv
_atom_site_adp_type
_atom_site_occupancy
_atom_site_site_symmetry_order
_atom_site_calc_flag
_atom_site_refinement_flags_posn
_atom_site_refinement_flags_adp
_atom_site_refinement_flags_occupancy
_atom_site_disorder_assembly
_atom_site_disorder_group
Sc1 Sc 0.10203(8) 0.25195(11) 0.05474(13) 0.0050(2) Uani 1 1 d . . . . .
P1 P 0.35876(11) 0.38433(16) 0.26564(18) 0.0052(3) Uani 1 1 d . . . . .
P2 P 0 0.4592(2) 0.25 0.0046(4) Uani 1 2 d S T P . .
O1 O 0.1466(3) 0.0559(5) 0.2158(5) 0.0080(8) Uani 1 1 d . . . . .
O2 O 0.4383(3) 0.0532(5) 0.0841(5) 0.0104(8) Uani 1 1 d . . . . .
O3 O 0.2570(3) 0.3149(5) 0.2230(5) 0.0088(8) Uani 1 1 d . . . . .
O4 O 0.3766(3) 0.3584(5) 0.1176(5) 0.0110(8) Uani 1 1 d . . . . .
O5 O 0.0517(3) 0.1805(5) 0.5612(5) 0.0090(8) Uani 1 1 d . . . . .
O6 O 0.0781(3) 0.3570(5) 0.2413(5) 0.0073(8) Uani 1 1 d . . . . .
Ag1 Ag 0.30043(6) 0.14045(8) 0.45602(12) 0.0124(3) Uani 0.811(5) 1 d . . . . .
Ag1A Ag 0.2700(15) 0.165(2) 0.4865(16) 0.083(7) Uani 0.105(6) 1 d . . . . .
Ag1B Ag 0.314(3) 0.121(5) 0.407(7) 0.020(12) Uiso 0.015(4) 1 d . . . . .
Ag2 Ag 0 0.10026(7) 0.25 0.0123(2) Uani 0.992(4) 2 d S TU . . .
Ag2A Ag -0.039(4) 0.097(5) 0.121(8) 0.025(11) Uani 0.012(2) 1 d . U . . .
Ag3A Ag 0.3343(10) 0.0728(16) 0.308(3) 0.039(4) Uani 0.047(3) 1 d . U . . .
Ag3B Ag 0.2899(11) 0.0455(17) 0.141(3) 0.036(4) Uani 0.044(3) 1 d . U . . .

loop_
_atom_site_aniso_label
_atom_site_aniso_U_11
_atom_site_aniso_U_22
_atom_site_aniso_U_33
_atom_site_aniso_U_23
_atom_site_aniso_U_13
_atom_site_aniso_U_12
Sc1 0.0045(4) 0.0046(5) 0.0052(4) 0.0004(3) 0.0024(3) 0.0003(3)
P1 0.0038(6) 0.0051(6) 0.0053(5) -0.0007(4) 0.0017(4) 0.0001(5)
P2 0.0053(8) 0.0032(8) 0.0059(8) 0 0.0035(6) 0
O1 0.0076(18) 0.0060(18) 0.0067(16) -0.0002(14) 0.0017(14) 0.0005(14)
O2 0.0122(19) 0.0092(19) 0.0076(17) 0.0039(14) 0.0042(15) 0.0025(16)
O3 0.0057(18) 0.0081(19) 0.0108(18) 0.0001(14) 0.0035(14) -0.0024(14)
O4 0.0131(19) 0.011(2) 0.0098(17) -0.0006(15) 0.0072(15) 0.0004(16)
O5 0.0079(18) 0.0086(19) 0.0067(16) 0.0016(14) 0.0017(14) 0.0044(15)
O6 0.0044(16) 0.0092(19) 0.0069(16) -0.0010(14) 0.0023(14) 0.0007(14)
Ag1 0.0083(3) 0.0112(3) 0.0063(3) 0.0028(2) -0.0028(2) -0.0019(2)
Ag1A 0.065(10) 0.102(10) 0.026(5) -0.005(5) -0.008(5) -0.018(8)
Ag2 0.0174(3) 0.0055(3) 0.0245(4) 0 0.0182(3) 0
Ag2A 0.014(14) 0.018(15) 0.042(17) 0.005(13) 0.014(12) 0.008(12)
Ag3A 0.013(4) 0.027(6) 0.081(7) 0.021(5) 0.030(4) 0.004(4)
Ag3B 0.016(5) 0.026(6) 0.079(7) 0.019(5) 0.034(4) 0.009(4)

loop_
_atom_type_symbol
_atom_type_description
_atom_type_scat_dispersion_real
_atom_type_scat_dispersion_imag
_atom_type_scat_source
O O 0.0106 0.006 'International Tables Vol C Tables 4.2.6.8 and 6.1.1.4'
Ag Ag -0.8971 1.1015 'International Tables Vol C Tables 4.2.6.8 and 6.1.1.4'
P P 0.1023 0.0942 'International Tables Vol C Tables 4.2.6.8 and 6.1.1.4'
Sc Sc 0.2519 0.3716 'International Tables Vol C Tables 4.2.6.8 and 6.1.1.4'

loop_
_geom_angle_atom_site_label_1
_geom_angle_atom_site_label_2
_geom_angle_atom_site_label_3
_geom_angle
_geom_angle_site_symmetry_1
_geom_angle_site_symmetry_3
_geom_angle_publ_flag
O4 Sc1 O2 93.57(18) 7 7 ?
O4 Sc1 O3 94.73(18) 7 . ?
O2 Sc1 O3 92.89(17) 7 . ?
O4 Sc1 O5 95.31(18) 7 2 ?
O2 Sc1 O5 94.81(18) 7 2 ?
O3 Sc1 O5 166.93(17) . 2 ?
O4 Sc1 O1 90.10(17) 7 . ?
O2 Sc1 O1 176.11(17) 7 . ?
O3 Sc1 O1 85.54(16) . . ?
O5 Sc1 O1 86.10(17) 2 . ?
O4 Sc1 O6 176.90(18) 7 . ?
O2 Sc1 O6 89.29(17) 7 . ?
O3 Sc1 O6 86.32(17) . . ?
O5 Sc1 O6 83.24(17) 2 . ?
O1 Sc1 O6 87.06(16) . . ?
O5 P1 O3 108.5(2) 7_556 . ?
O5 P1 O4 110.3(3) 7_556 . ?
O3 P1 O4 112.5(2) . . ?
O5 P1 O1 109.8(2) 7_556 4 ?
O3 P1 O1 108.7(2) . 4 ?
O4 P1 O1 106.9(2) . 4 ?
O2 P2 O2 112.3(4) 4 3_455 ?
O2 P2 O6 110.5(2) 4 2 ?
O2 P2 O6 107.9(2) 3_455 2 ?
O2 P2 O6 107.9(2) 4 . ?
O2 P2 O6 110.5(2) 3_455 . ?
O6 P2 O6 107.7(3) 2 . ?

loop_
_geom_bond_atom_site_label_1
_geom_bond_atom_site_label_2
_geom_bond_distance
_geom_bond_site_symmetry_2
_geom_bond_publ_flag
Sc1 O4 2.035(5) 7 yes
Sc1 O2 2.038(4) 7 yes
Sc1 O3 2.071(4) . yes
Sc1 O5 2.089(4) 2 yes
Sc1 O1 2.141(4) . yes
Sc1 O6 2.150(4) . yes
P1 O5 1.514(4) 7_556 yes
P1 O3 1.527(4) . yes
P1 O4 1.539(5) . yes
P1 O1 1.554(4) 4 yes
P2 O2 1.513(4) 4 yes
P2 O2 1.513(4) 3_455 ?
P2 O6 1.554(4) 2 ?
P2 O6 1.554(4) . yes
Ag1 Ag1B 0.61(7) . yes
Ag1 Ag1A 0.70(3) . yes
Ag1 Ag3A 1.800(19) . ?
Ag1 Ag1A 2.27(3) 7_556 ?
Ag1 O6 2.308(4) 7_556 ?
Ag1 Ag3B 2.440(19) 6_556 ?
Ag1 O2 2.476(5) 6_556 ?
Ag1 Ag1 2.887(2) 7_556 ?
Ag1 Ag3B 2.91(2) . ?
Ag1A Ag1B 1.30(7) . ?
Ag1A Ag1A 1.71(5) 7_556 yes
Ag1A Ag1 2.27(3) 7_556 ?
Ag1A Ag3B 2.27(2) 6_556 yes
Ag1A O6 2.274(12) 7_556 ?
Ag1A Ag3A 2.47(3) . ?
Ag1A Ag1B 2.77(7) 7_556 ?
Ag1A Ag2A 3.19(5) 2 ?
Ag1A Ag2A 3.28(5) 8_556 ?
Ag1A Ag3A 3.30(2) 6_556 ?
Ag1B Ag3A 1.19(7) . ?
Ag1B Ag3A 1.19(7) . yes
Ag1B O2 2.29(4) 6_556 ?
Ag1B Ag3B 2.34(7) . ?
Ag1B Ag1A 2.77(7) 7_556 ?
Ag1B Ag3B 2.79(6) 6_556 ?
Ag1B Ag2A 3.23(6) 8_556 ?
Ag2 Ag2A 0.98(6) 2 ?
Ag2 Ag2A 0.98(6) . yes
Ag2 O1 2.488(4) 2 ?
Ag2 O5 2.581(4) 2 ?
Ag2A O5 1.73(6) 2 ?
Ag2A Ag2A 1.95(12) 2 ?
Ag2A O4 2.50(5) 3_445 ?
Ag2A Ag1 3.13(4) 8_455 ?
Ag2A Ag1A 3.19(5) 2 ?
Ag2A Ag1B 3.23(6) 8_455 ?
Ag2A Ag1A 3.28(5) 8_455 ?
Ag3A Ag3B 1.30(3) . yes
Ag3A O2 2.375(17) 6_556 ?
Ag3A O6 2.544(17) 4_545 ?
Ag3A Ag1A 3.30(2) 6 ?
Ag3B Ag1A 2.27(2) 6 ?
Ag3B O6 2.390(14) 4_545 ?
Ag3B Ag1 2.440(19) 6 ?
Ag3B O4 2.473(16) 7 ?
Ag3B Ag1B 2.79(6) 6 ?
